data_1523955
loop_
_publ_author_name
'Abriel, W.'
'Rau, F.'
'Range, K.J.'

_publ_section_title
;
 High pressure synthesis of K3 V (V O4)2, a new compound with Glaserite
 type structure
;
_journal_name_full 'Materials Research Bulletin'
_journal_page_first 1099
_journal_page_last 1104
_journal_volume 15
_journal_year 1980
_chemical_formula_sum 'K3 O8 V3'
_chemical_name_systematic 'K3 V (V O4)2'
_space_group_IT_number 164
_symmetry_space_group_name_Hall '-P 3 2"'
_symmetry_space_group_name_H-M 'P -3 m 1'
_cell_angle_alpha 90
_cell_angle_beta 90
_cell_angle_gamma 120
_cell_formula_units_Z 1
_cell_length_a 5.651
_cell_length_b 5.651
_cell_length_c 7.392
_cell_volume 204.429
_citation_journal_id_ASTM MRBUAC
_cod_data_source_file Abriel_MRBUAC_1980_476.cif
_cod_data_source_block K3O8V3
_cod_original_cell_volume 204.4293
_cod_database_code 1523955

loop_
_symmetry_equiv_pos_as_xyz
x,y,z
-y,x-y,z
-x+y,-x,z
y,x,-z
-x,-x+y,-z
x-y,-y,-z
-x,-y,-z
y,-x+y,-z
x-y,x,-z
-y,-x,z
x,x-y,z
-x+y,y,z

loop_
_atom_site_label
_atom_site_type_symbol
_atom_site_fract_x
_atom_site_fract_y
_atom_site_fract_z
_atom_site_occupancy
_atom_site_U_iso_or_equiv
K2 K+1 0.3333 0.6667 0.312 1 0.0
O1 O-2 0.3333 0.6667 0.957 1 0.0
V1 V+3 0 0 0.5 1 0.0
O2 O-2 0.163 -0.163 0.658 1 0.0
K1 K+1 0 0 0 1 0.0
V2 V+5 0.3333 0.6667 0.739 1 0.0
